data_4135118
loop_
_publ_author_name
'Kwon, Yubin M.'
'Lee, Yuri'
'Evenson, Garrett E.'
'Jackson, Timothy A.'
'Wang, Dong'

_publ_section_title
;
 Crystal Structure and C-H Bond Cleaving Reactivity of a Mononuclear
 Co<sup>IV</sup>-dinitrate Complex.
;
_journal_name_full 'Journal of the American Chemical Society'
_journal_paper_doi 10.1021/jacs.0c04368
_journal_year 2020
_chemical_formula_moiety 'C27 H34 Co N3 O'
_chemical_formula_sum 'C27 H34 Co N3 O'
_chemical_formula_weight 475.50
_space_group_crystal_system triclinic
_space_group_IT_number 2
_space_group_name_Hall '-P 1'
_space_group_name_H-M_alt 'P -1'
_atom_sites_solution_hydrogens geom
_atom_sites_solution_primary dual
_audit_creation_date 2019-09-30
_audit_creation_method
;
Olex2 1.2
(compiled 2018.05.29 svn.r3508 for OlexSys, GUI svn.r5506)
;
_cell_angle_alpha 89.239(3)
_cell_angle_beta 77.878(2)
_cell_angle_gamma 77.626(2)
_cell_formula_units_Z 2
_cell_length_a 8.7684(5)
_cell_length_b 11.8623(7)
_cell_length_c 12.2989(7)
_cell_measurement_reflns_used 9936
_cell_measurement_temperature 100
_cell_measurement_theta_max 26.38
_cell_measurement_theta_min 2.65
_cell_volume 1221.00(12)
_computing_cell_refinement 'SAINT V8.38A (BRUKER-AXS, 2016)'
_computing_data_collection 'APEX3 (Bruker-AXS, 2016)'
_computing_data_reduction 'SAINT V8.38A (BRUKER-AXS, 2016)'
_computing_molecular_graphics 'Olex2 (Dolomanov et al., 2009)'
_computing_publication_material 'Olex2 (Dolomanov et al., 2009)'
_computing_structure_refinement 'ShelXL (Sheldrick, 2015)'
_computing_structure_solution 'ShelXT (Sheldrick, 2015)'
_diffrn_ambient_temperature 100
_diffrn_detector 'Bruker Photon-100 area detector'
_diffrn_detector_area_resol_mean 10.5
_diffrn_detector_type 'CMOS area detector'
_diffrn_measured_fraction_theta_full 0.958
_diffrn_measured_fraction_theta_max 0.950
_diffrn_measurement_device 'Fixed Chi Three-Circle Diffractometer'
_diffrn_measurement_device_type 'Bruker D8 VENTURE Duo'
_diffrn_measurement_method '\w and \f scans'
_diffrn_radiation_monochromator 'TRIUMPH graphite'
_diffrn_radiation_probe x-ray
_diffrn_radiation_type MoK\a
_diffrn_radiation_wavelength 0.71073
_diffrn_reflns_av_unetI/netI 0.0554
_diffrn_reflns_Laue_measured_fraction_full 0.958
_diffrn_reflns_Laue_measured_fraction_max 0.950
_diffrn_reflns_limit_h_max 10
_diffrn_reflns_limit_h_min -10
_diffrn_reflns_limit_k_max 14
_diffrn_reflns_limit_k_min -14
_diffrn_reflns_limit_l_max 15
_diffrn_reflns_limit_l_min -15
_diffrn_reflns_number 9549
_diffrn_reflns_point_group_measured_fraction_full 0.958
_diffrn_reflns_point_group_measured_fraction_max 0.950
_diffrn_reflns_theta_full 25.242
_diffrn_reflns_theta_max 26.438
_diffrn_reflns_theta_min 2.654
_diffrn_source 'sealed tube'
_diffrn_source_type fine-focus
_diffrn_standards_number 0
_exptl_absorpt_coefficient_mu 0.726
_exptl_absorpt_correction_T_max 0.745374
_exptl_absorpt_correction_T_min 0.678973
_exptl_absorpt_correction_type multi-scan
_exptl_absorpt_process_details
;
 TWINABS-2012/1 (Bruker,2012) was used for absorption correction.

Final HKLF 4 output contains 33471 reflections, Rint = 0.0486
 (23579 with I > 3sig(I), Rint = 0.0409)
;
_exptl_crystal_colour purple
_exptl_crystal_density_diffrn 1.293
_exptl_crystal_description plank
_exptl_crystal_F_000 504
_exptl_crystal_size_max 0.38
_exptl_crystal_size_mid 0.12
_exptl_crystal_size_min 0.07
_refine_diff_density_max 0.606
_refine_diff_density_min -0.335
_refine_diff_density_rms 0.085
_refine_ls_extinction_method none
_refine_ls_goodness_of_fit_ref 1.041
_refine_ls_hydrogen_treatment constr
_refine_ls_matrix_type full
_refine_ls_number_parameters 298
_refine_ls_number_reflns 9549
_refine_ls_number_restraints 0
_refine_ls_restrained_S_all 1.041
_refine_ls_R_factor_all 0.0650
_refine_ls_R_factor_gt 0.0484
_refine_ls_shift/su_max 0.000
_refine_ls_shift/su_mean 0.000
_refine_ls_structure_factor_coef Fsqd
_refine_ls_weighting_details 'w=1/[\s^2^(Fo^2^)+(0.1003P)^2^+0.1368P] where P=(Fo^2^+2Fc^2^)/3'
_refine_ls_weighting_scheme calc
_refine_ls_wR_factor_gt 0.1376
_refine_ls_wR_factor_ref 0.1481
_reflns_Friedel_coverage 0.000
_reflns_number_gt 7937
_reflns_number_total 9549
_reflns_threshold_expression 'I > 2\s(I)'
_cod_data_source_file ja0c04368_si_002.cif
_cod_data_source_block umt_dw_z
_cod_depositor_comments
;
The following automatic conversions were performed:

data item '_diffrn_radiation_probe' value 'X-ray' was changed to
'x-ray' in accordance with the
/home/data/users/saulius/crontab/automatic-downloads/rss-feeds/ACS/lib/dictionaries/cif_core.dic
dictionary named 'cif_core.dic' version 2.4.2 last updated on
2011-04-26.

Automatic conversion script
Id: cif_fix_values 7556 2019-12-06 15:28:31Z antanas 
;
_cod_database_code 4135118
_shelx_shelxl_version_number 2018/3
_shelx_space_group_comment
;
The symmetry employed for this shelxl refinement is uniquely defined
by the following loop, which should always be used as a source of
symmetry information in preference to the above space-group names.
They are only intended as comments.
;
_shelx_estimated_absorpt_t_max 0.951
_shelx_estimated_absorpt_t_min 0.770
_olex2_refinement_description
;
1. Twinned data refinement
 Scales: 0.5114(18)
 0.4886(18)
2. Fixed Uiso
 At 1.2 times of:
  All C(H) groups
 At 1.5 times of:
  All C(H,H,H) groups, All O(H) groups
3.a Aromatic/amide H refined with riding coordinates:
 C2(H2), C3(H3), C4(H4), C11(H11), C12(H12), C13(H13), C22(H22), C23(H23),
 C24(H24)
3.b Tetrahedral OH refined with riding coordinates:
 O1(H1)
3.c Idealised Me refined as rotating group:
 C7(H7A,H7B,H7C), C8(H8A,H8B,H8C), C15(H15A,H15B,H15C), C16(H16A,H16B,H16C),
 C18(H18A,H18B,H18C), C19(H19A,H19B,H19C), C26(H26A,H26B,H26C), C27(H27A,H27B,
 H27C)
;
_olex2_submission_special_instructions 'No special instructions were received'

loop_
_space_group_symop_operation_xyz
'x, y, z'
'-x, -y, -z'

loop_
_atom_site_label
_atom_site_type_symbol
_atom_site_fract_x
_atom_site_fract_y
_atom_site_fract_z
_atom_site_U_iso_or_equiv
_atom_site_adp_type
_atom_site_occupancy
_atom_site_site_symmetry_order
_atom_site_calc_flag
_atom_site_refinement_flags_posn
_atom_site_refinement_flags_adp
_atom_site_refinement_flags_occupancy
_atom_site_disorder_assembly
_atom_site_disorder_group
Co1 Co 0.43255(5) 0.37072(4) 0.26681(4) 0.01236(16) Uani 1 1 d . . . . .
O1 O 0.2260(3) 0.3660(2) 0.3120(2) 0.0199(6) Uani 1 1 d . . . . .
H1 H 0.217786 0.297225 0.322289 0.030 Uiso 1 1 calc R . . . .
N1 N 0.6474(3) 0.3778(2) 0.2347(3) 0.0132(6) Uani 1 1 d . . . . .
N2 N 0.5116(3) 0.2140(2) 0.2465(3) 0.0130(6) Uani 1 1 d . . . . .
N3 N 0.3982(3) 0.5287(2) 0.2669(3) 0.0135(6) Uani 1 1 d . . . . .
C1 C 0.7583(4) 0.2783(3) 0.2123(3) 0.0139(7) Uani 1 1 d . . . . .
C2 C 0.9188(4) 0.2827(3) 0.1864(3) 0.0164(7) Uani 1 1 d . . . . .
H2 H 0.998800 0.213689 0.170011 0.020 Uiso 1 1 calc R . . . .
C3 C 0.9610(4) 0.3888(3) 0.1848(3) 0.0189(8) Uani 1 1 d . . . . .
H3 H 1.070449 0.392727 0.166385 0.023 Uiso 1 1 calc R . . . .
C4 C 0.8437(4) 0.4896(3) 0.2100(3) 0.0182(8) Uani 1 1 d . . . . .
H4 H 0.872229 0.562382 0.211397 0.022 Uiso 1 1 calc R . . . .
C5 C 0.6838(4) 0.4824(3) 0.2333(3) 0.0140(7) Uani 1 1 d . . . . .
C6 C 0.6889(4) 0.1717(3) 0.2196(4) 0.0167(8) Uani 1 1 d . . . . .
C7 C 0.7478(5) 0.1024(4) 0.1081(4) 0.0251(10) Uani 1 1 d . . . . .
H7A H 0.698436 0.035336 0.111640 0.038 Uiso 1 1 calc GR . . . .
H7B H 0.864224 0.076162 0.093885 0.038 Uiso 1 1 calc GR . . . .
H7C H 0.718077 0.151575 0.047943 0.038 Uiso 1 1 calc GR . . . .
C8 C 0.7512(5) 0.0971(4) 0.3110(4) 0.0269(10) Uani 1 1 d . . . . .
H8A H 0.720042 0.141847 0.381563 0.040 Uiso 1 1 calc GR . . . .
H8B H 0.867917 0.073579 0.290239 0.040 Uiso 1 1 calc GR . . . .
H8C H 0.705231 0.028265 0.319383 0.040 Uiso 1 1 calc GR . . . .
C9 C 0.4151(4) 0.1301(3) 0.2582(3) 0.0142(7) Uani 1 1 d . . . . .
C10 C 0.3616(4) 0.0884(3) 0.3641(3) 0.0151(8) Uani 1 1 d . . . . .
C11 C 0.2680(4) 0.0055(3) 0.3747(3) 0.0188(8) Uani 1 1 d . . . . .
H11 H 0.234040 -0.023893 0.445789 0.023 Uiso 1 1 calc R . . . .
C12 C 0.2241(4) -0.0343(3) 0.2831(4) 0.0206(8) Uani 1 1 d . . . . .
H12 H 0.166403 -0.094259 0.290181 0.025 Uiso 1 1 calc R . . . .
C13 C 0.2651(4) 0.0141(3) 0.1810(3) 0.0180(8) Uani 1 1 d . . . . .
H13 H 0.229789 -0.010092 0.119002 0.022 Uiso 1 1 calc R . . . .
C14 C 0.3574(4) 0.0978(3) 0.1674(3) 0.0162(8) Uani 1 1 d . . . . .
C15 C 0.3944(5) 0.1367(4) 0.4673(3) 0.0197(9) Uani 1 1 d . . . . .
H15A H 0.321555 0.116523 0.532918 0.030 Uiso 1 1 calc GR . . . .
H15B H 0.377909 0.220892 0.463597 0.030 Uiso 1 1 calc GR . . . .
H15C H 0.505058 0.104071 0.472581 0.030 Uiso 1 1 calc GR . . . .
C16 C 0.3841(5) 0.1556(4) 0.0565(3) 0.0216(9) Uani 1 1 d . . . . .
H16A H 0.475994 0.108421 0.005389 0.032 Uiso 1 1 calc GR . . . .
H16B H 0.404930 0.232170 0.067283 0.032 Uiso 1 1 calc GR . . . .
H16C H 0.288693 0.163597 0.024946 0.032 Uiso 1 1 calc GR . . . .
C17 C 0.5404(4) 0.5814(3) 0.2601(3) 0.0153(8) Uani 1 1 d . . . . .
C18 C 0.5396(5) 0.6404(3) 0.3717(3) 0.0228(9) Uani 1 1 d . . . . .
H18A H 0.448535 0.706413 0.388756 0.034 Uiso 1 1 calc GR . . . .
H18B H 0.639135 0.667327 0.365854 0.034 Uiso 1 1 calc GR . . . .
H18C H 0.530721 0.585000 0.431311 0.034 Uiso 1 1 calc GR . . . .
C19 C 0.5562(5) 0.6705(3) 0.1683(3) 0.0218(9) Uani 1 1 d . . . . .
H19A H 0.567940 0.632827 0.095730 0.033 Uiso 1 1 calc GR . . . .
H19B H 0.650399 0.702339 0.168901 0.033 Uiso 1 1 calc GR . . . .
H19C H 0.460455 0.732998 0.182071 0.033 Uiso 1 1 calc GR . . . .
C20 C 0.2466(4) 0.6060(3) 0.2740(3) 0.0137(7) Uani 1 1 d . . . . .
C21 C 0.1437(4) 0.6406(3) 0.3796(3) 0.0168(8) Uani 1 1 d . . . . .
C22 C -0.0007(4) 0.7192(3) 0.3827(3) 0.0205(9) Uani 1 1 d . . . . .
H22 H -0.069178 0.744379 0.452622 0.025 Uiso 1 1 calc R . . . .
C23 C -0.0466(4) 0.7615(3) 0.2860(3) 0.0185(8) Uani 1 1 d . . . . .
H23 H -0.143002 0.817641 0.290060 0.022 Uiso 1 1 calc R . . . .
C24 C 0.0490(4) 0.7213(3) 0.1834(3) 0.0171(8) Uani 1 1 d . . . . .
H24 H 0.016247 0.748436 0.117093 0.021 Uiso 1 1 calc R . . . .
C25 C 0.1936(4) 0.6409(3) 0.1767(3) 0.0148(8) Uani 1 1 d . . . . .
C26 C 0.1815(5) 0.5927(4) 0.4873(3) 0.0253(10) Uani 1 1 d . . . . .
H26A H 0.245045 0.513522 0.473762 0.038 Uiso 1 1 calc GR . . . .
H26B H 0.081814 0.592563 0.541091 0.038 Uiso 1 1 calc GR . . . .
H26C H 0.242343 0.640755 0.516933 0.038 Uiso 1 1 calc GR . . . .
C27 C 0.2833(5) 0.5903(3) 0.0635(3) 0.0219(9) Uani 1 1 d . . . . .
H27A H 0.348188 0.643105 0.026267 0.033 Uiso 1 1 calc GR . . . .
H27B H 0.207109 0.579369 0.018761 0.033 Uiso 1 1 calc GR . . . .
H27C H 0.353050 0.515733 0.072008 0.033 Uiso 1 1 calc GR . . . .

loop_
_atom_site_aniso_label
_atom_site_aniso_U_11
_atom_site_aniso_U_22
_atom_site_aniso_U_33
_atom_site_aniso_U_23
_atom_site_aniso_U_13
_atom_site_aniso_U_12
Co1 0.0116(2) 0.0097(2) 0.0159(3) 0.0000(2) -0.0029(2) -0.00255(16)
O1 0.0140(11) 0.0121(12) 0.0329(17) 0.0013(12) -0.0027(12) -0.0036(9)
N1 0.0175(13) 0.0112(13) 0.0122(16) -0.0026(13) -0.0043(14) -0.0047(11)
N2 0.0124(13) 0.0107(13) 0.0152(16) 0.0009(14) -0.0018(14) -0.0023(10)
N3 0.0142(13) 0.0122(13) 0.0139(16) -0.0018(14) -0.0030(14) -0.0026(10)
C1 0.0167(16) 0.0152(16) 0.0097(18) -0.0004(16) -0.0042(16) -0.0021(13)
C2 0.0127(16) 0.0185(18) 0.0163(19) -0.0034(17) -0.0029(16) 0.0003(13)
C3 0.0138(16) 0.0269(19) 0.017(2) -0.0003(19) -0.0040(17) -0.0055(14)
C4 0.0193(17) 0.0177(18) 0.021(2) -0.0002(17) -0.0076(17) -0.0075(14)
C5 0.0187(16) 0.0136(17) 0.0122(19) 0.0001(16) -0.0078(16) -0.0046(13)
C6 0.0128(15) 0.0115(16) 0.024(2) -0.0005(18) 0.0001(17) -0.0020(12)
C7 0.021(2) 0.020(2) 0.032(3) -0.0121(19) 0.0048(19) -0.0085(17)
C8 0.017(2) 0.022(2) 0.037(3) 0.0106(19) 0.0002(19) 0.0007(17)
C9 0.0145(15) 0.0077(15) 0.019(2) -0.0003(17) -0.0019(17) -0.0008(12)
C10 0.0131(18) 0.014(2) 0.016(2) -0.0002(15) -0.0021(15) 0.0006(15)
C11 0.0186(19) 0.019(2) 0.019(2) 0.0049(16) -0.0016(16) -0.0072(16)
C12 0.0183(17) 0.0156(17) 0.029(2) -0.0017(19) -0.0030(18) -0.0086(14)
C13 0.0191(19) 0.017(2) 0.019(2) -0.0040(16) -0.0066(16) -0.0041(15)
C14 0.0172(18) 0.0114(19) 0.019(2) -0.0035(15) -0.0017(16) -0.0021(15)
C15 0.021(2) 0.021(2) 0.016(2) -0.0010(16) -0.0008(17) -0.0052(17)
C16 0.024(2) 0.024(2) 0.018(2) 0.0009(17) -0.0051(18) -0.0072(18)
C17 0.0159(16) 0.0131(16) 0.018(2) -0.0036(16) -0.0029(15) -0.0052(13)
C18 0.025(2) 0.019(2) 0.026(2) -0.0058(18) -0.0077(18) -0.0062(16)
C19 0.023(2) 0.017(2) 0.027(2) 0.0077(17) -0.0069(18) -0.0060(16)
C20 0.0152(16) 0.0078(15) 0.018(2) -0.0007(15) -0.0029(16) -0.0028(12)
C21 0.0199(18) 0.0155(19) 0.016(2) -0.0029(16) -0.0056(16) -0.0043(15)
C22 0.0202(19) 0.018(2) 0.021(2) -0.0048(17) 0.0014(17) -0.0044(16)
C23 0.0138(17) 0.0119(18) 0.030(2) -0.0008(16) -0.0052(16) -0.0027(14)
C24 0.0185(17) 0.0140(17) 0.021(2) 0.0053(17) -0.0074(17) -0.0060(14)
C25 0.0181(18) 0.0144(18) 0.014(2) 0.0022(15) -0.0049(15) -0.0067(14)
C26 0.025(2) 0.030(2) 0.016(2) 0.0008(18) -0.0013(17) 0.0009(18)
C27 0.022(2) 0.025(2) 0.017(2) -0.0046(18) -0.0048(17) 0.0000(17)

loop_
_atom_type_symbol
_atom_type_description
_atom_type_scat_dispersion_real
_atom_type_scat_dispersion_imag
_atom_type_scat_source
C C 0.0033 0.0016 'International Tables Vol C Tables 4.2.6.8 and 6.1.1.4'
H H 0.0000 0.0000 'International Tables Vol C Tables 4.2.6.8 and 6.1.1.4'
Co Co 0.3494 0.9721 'International Tables Vol C Tables 4.2.6.8 and 6.1.1.4'
N N 0.0061 0.0033 'International Tables Vol C Tables 4.2.6.8 and 6.1.1.4'
O O 0.0106 0.0060 'International Tables Vol C Tables 4.2.6.8 and 6.1.1.4'

loop_
_geom_angle_atom_site_label_1
_geom_angle_atom_site_label_2
_geom_angle_atom_site_label_3
_geom_angle
_geom_angle_site_symmetry_1
_geom_angle_site_symmetry_3
_geom_angle_publ_flag
O1 Co1 N1 174.31(13) . . ?
O1 Co1 N2 97.23(11) . . ?
O1 Co1 N3 95.30(11) . . ?
N2 Co1 N1 83.91(11) . . ?
N3 Co1 N1 84.01(11) . . ?
N3 Co1 N2 166.84(12) . . ?
C1 N1 Co1 118.5(2) . . ?
C5 N1 Co1 118.1(2) . . ?
C5 N1 C1 123.3(3) . . ?
C6 N2 Co1 117.7(2) . . ?
C9 N2 Co1 124.4(2) . . ?
C9 N2 C6 117.8(2) . . ?
C17 N3 Co1 117.3(2) . . ?
C20 N3 Co1 125.5(2) . . ?
C20 N3 C17 117.2(3) . . ?
N1 C1 C2 119.0(3) . . ?
N1 C1 C6 113.8(3) . . ?
C2 C1 C6 127.1(3) . . ?
C3 C2 C1 119.3(3) . . ?
C2 C3 C4 120.2(3) . . ?
C3 C4 C5 119.0(3) . . ?
N1 C5 C4 119.1(3) . . ?
N1 C5 C17 114.1(3) . . ?
C4 C5 C17 126.9(3) . . ?
N2 C6 C1 105.9(2) . . ?
N2 C6 C7 112.2(3) . . ?
N2 C6 C8 112.9(3) . . ?
C1 C6 C7 109.5(3) . . ?
C1 C6 C8 107.6(3) . . ?
C8 C6 C7 108.6(3) . . ?
C10 C9 N2 120.0(3) . . ?
C14 C9 N2 120.6(3) . . ?
C14 C9 C10 119.0(3) . . ?
C9 C10 C15 121.3(3) . . ?
C11 C10 C9 119.5(3) . . ?
C11 C10 C15 119.1(3) . . ?
C12 C11 C10 121.0(4) . . ?
C13 C12 C11 119.3(3) . . ?
C12 C13 C14 121.3(4) . . ?
C9 C14 C16 122.2(3) . . ?
C13 C14 C9 119.3(3) . . ?
C13 C14 C16 118.4(3) . . ?
N3 C17 C5 105.6(3) . . ?
N3 C17 C18 112.1(3) . . ?
N3 C17 C19 113.5(3) . . ?
C5 C17 C18 108.9(3) . . ?
C5 C17 C19 108.5(3) . . ?
C19 C17 C18 108.1(3) . . ?
C21 C20 N3 120.4(3) . . ?
C25 C20 N3 119.8(3) . . ?
C25 C20 C21 119.6(3) . . ?
C20 C21 C26 122.8(3) . . ?
C22 C21 C20 118.4(4) . . ?
C22 C21 C26 118.8(4) . . ?
C23 C22 C21 121.5(4) . . ?
C24 C23 C22 119.6(3) . . ?
C23 C24 C25 120.5(4) . . ?
C20 C25 C24 119.8(3) . . ?
C20 C25 C27 122.1(3) . . ?
C24 C25 C27 118.1(3) . . ?

loop_
_geom_bond_atom_site_label_1
_geom_bond_atom_site_label_2
_geom_bond_distance
_geom_bond_site_symmetry_2
_geom_bond_publ_flag
Co1 O1 1.792(2) . ?
Co1 N1 1.862(3) . ?
Co1 N2 1.840(3) . ?
Co1 N3 1.833(3) . ?
N1 C1 1.348(4) . ?
N1 C5 1.344(4) . ?
N2 C6 1.494(4) . ?
N2 C9 1.426(4) . ?
N3 C17 1.497(4) . ?
N3 C20 1.431(4) . ?
C1 C2 1.388(4) . ?
C1 C6 1.511(5) . ?
C2 C3 1.384(5) . ?
C3 C4 1.390(5) . ?
C4 C5 1.391(5) . ?
C5 C17 1.508(4) . ?
C6 C7 1.540(5) . ?
C6 C8 1.540(6) . ?
C9 C10 1.409(5) . ?
C9 C14 1.408(5) . ?
C10 C11 1.399(5) . ?
C10 C15 1.504(5) . ?
C11 C12 1.384(6) . ?
C12 C13 1.383(6) . ?
C13 C14 1.398(5) . ?
C14 C16 1.516(5) . ?
C17 C18 1.548(5) . ?
C17 C19 1.542(5) . ?
C20 C21 1.425(5) . ?
C20 C25 1.400(5) . ?
C21 C22 1.396(5) . ?
C21 C26 1.507(5) . ?
C22 C23 1.388(5) . ?
C23 C24 1.387(5) . ?
C24 C25 1.401(5) . ?
C25 C27 1.508(5) . ?

loop_
_twin_individual_id
_twin_individual_mass_fraction_refined
1 0.5114(18)
2 0.4886(18)
